data_7115341
loop_
_publ_author_name
'Ya-Min Li'
'Hui-Jie Lun'
'Chang-Yu Xiao'
'Yan-Qing Xu'
'Ling Wu'
'Jing-He Yang'
'Jing-Yang Niu'
'Sheng-Chang Xiang'

_publ_section_title
;
 A bilayer triangular lattice with crown-like Co7 spin cluster SBUs
 exhibiting high spin frustration
;
_journal_name_full Chem.Commun.
_journal_page_first 8558
_journal_paper_doi 10.1039/C4cc02910K
_journal_volume 50
_journal_year 2014
_chemical_formula_sum 'C50 H47.5 Co7 N2.5 O29'
_chemical_formula_weight 1559.92
_chemical_name_systematic
; 
 ? 
;
_space_group_IT_number 148
_symmetry_cell_setting trigonal
_symmetry_space_group_name_Hall '-R 3'
_symmetry_space_group_name_H-M 'R -3 :H'
_atom_sites_solution_hydrogens geom
_atom_sites_solution_primary direct
_atom_sites_solution_secondary difmap
_audit_creation_method SHELXL-97
_cell_angle_alpha 90.00
_cell_angle_beta 90.00
_cell_angle_gamma 120.00
_cell_formula_units_Z 6
_cell_length_a 14.997(3)
_cell_length_b 14.997(3)
_cell_length_c 52.244(16)
_cell_measurement_temperature 113.15
_cell_volume 10176(4)
_computing_structure_refinement 'SHELXL-97 (Sheldrick, 1997)'
_computing_structure_solution 'SHELXS-97 (Sheldrick, 1990)'
_diffrn_ambient_temperature 113.15
_diffrn_measured_fraction_theta_full 0.990
_diffrn_measured_fraction_theta_max 0.990
_diffrn_radiation_monochromator graphite
_diffrn_radiation_source 'fine-focus sealed tube'
_diffrn_radiation_type MoK\a
_diffrn_radiation_wavelength 0.71073
_diffrn_reflns_av_R_equivalents 0.0232
_diffrn_reflns_av_sigmaI/netI 0.0146
_diffrn_reflns_limit_h_max 17
_diffrn_reflns_limit_h_min -17
_diffrn_reflns_limit_k_max 17
_diffrn_reflns_limit_k_min -17
_diffrn_reflns_limit_l_max 62
_diffrn_reflns_limit_l_min -58
_diffrn_reflns_number 22014
_diffrn_reflns_theta_full 25.00
_diffrn_reflns_theta_max 25.00
_diffrn_reflns_theta_min 2.96
_exptl_absorpt_coefficient_mu 1.749
_exptl_absorpt_correction_T_max 0.869
_exptl_absorpt_correction_T_min 0.687
_exptl_absorpt_correction_type multi-scan
_exptl_crystal_colour Red
_exptl_crystal_density_diffrn 1.527
_exptl_crystal_density_method 'not measured'
_exptl_crystal_description Prism
_exptl_crystal_F_000 4716
_exptl_crystal_size_max 0.2200
_exptl_crystal_size_mid 0.2200
_exptl_crystal_size_min 0.0800
_platon_squeeze_details
;
;
_refine_diff_density_max 2.133
_refine_diff_density_min -0.885
_refine_diff_density_rms 0.146
_refine_ls_extinction_method none
_refine_ls_goodness_of_fit_ref 1.084
_refine_ls_hydrogen_treatment mixed
_refine_ls_matrix_type full
_refine_ls_number_parameters 432
_refine_ls_number_reflns 3952
_refine_ls_number_restraints 655
_refine_ls_restrained_S_all 1.048
_refine_ls_R_factor_all 0.0672
_refine_ls_R_factor_gt 0.0650
_refine_ls_shift/su_max 0.000
_refine_ls_shift/su_mean 0.000
_refine_ls_structure_factor_coef Fsqd
_refine_ls_weighting_details 'calc w=1/[\s^2^(Fo^2^)+(0.1275P)^2^+107.5097P] where P=(Fo^2^+2Fc^2^)/3'
_refine_ls_weighting_scheme calc
_refine_ls_wR_factor_gt 0.1912
_refine_ls_wR_factor_ref 0.1941
_reflns_number_gt 3694
_reflns_number_total 3952
_reflns_threshold_expression >2sigma(I)
_cod_data_source_file c4cc02910k2.cif
_cod_data_source_block yp
_cod_original_sg_symbol_H-M R-3
_cod_original_formula_sum 'C50 H47.50 Co7 N2.50 O29'
_cod_database_code 7115341

loop_
_symmetry_equiv_pos_as_xyz
'x, y, z'
'-y, x-y, z'
'-x+y, -x, z'
'x+2/3, y+1/3, z+1/3'
'-y+2/3, x-y+1/3, z+1/3'
'-x+y+2/3, -x+1/3, z+1/3'
'x+1/3, y+2/3, z+2/3'
'-y+1/3, x-y+2/3, z+2/3'
'-x+y+1/3, -x+2/3, z+2/3'
'-x, -y, -z'
'y, -x+y, -z'
'x-y, x, -z'
'-x+2/3, -y+1/3, -z+1/3'
'y+2/3, -x+y+1/3, -z+1/3'
'x-y+2/3, x+1/3, -z+1/3'
'-x+1/3, -y+2/3, -z+2/3'
'y+1/3, -x+y+2/3, -z+2/3'
'x-y+1/3, x+2/3, -z+2/3'

loop_
_atom_site_label
_atom_site_type_symbol
_atom_site_fract_x
_atom_site_fract_y
_atom_site_fract_z
_atom_site_U_iso_or_equiv
_atom_site_adp_type
_atom_site_occupancy
_atom_site_symmetry_multiplicity
_atom_site_calc_flag
_atom_site_refinement_flags
_atom_site_disorder_assembly
_atom_site_disorder_group
Co2 Co 0.58038(4) -0.58043(4) 0.029743(11) 0.0167(2) Uani 1 1 d . . .
Co1 Co 0.75947(4) -0.48109(4) 0.066664(11) 0.0180(2) Uani 1 1 d . . .
Co3 Co 0.6667 -0.6667 0.098022(19) 0.0232(3) Uani 1 3 d S . .
O1 O 0.7357(2) -0.5286(2) 0.02870(6) 0.0174(6) Uani 1 1 d D . .
H1 H 0.760(4) -0.479(3) 0.0181(8) 0.020(13) Uiso 1 1 d D . .
O2 O 0.6023(2) -0.6023(2) 0.07164(6) 0.0187(6) Uani 1 1 d D . .
H2 H 0.573(4) -0.576(4) 0.0794(9) 0.019(13) Uiso 1 1 d D . .
O3 O 0.5684(3) -0.5682(3) -0.01017(7) 0.0327(8) Uani 1 1 d . . .
O4 O 0.7235(4) -0.3666(3) 0.06315(10) 0.0623(14) Uani 1 1 d U . .
O5 O 0.6101(4) -0.4286(3) 0.03177(8) 0.0493(11) Uani 1 1 d U . .
O6 O 0.9101(3) -0.3671(3) 0.06342(10) 0.0615(14) Uani 1 1 d . . .
O7 O 0.4288(3) -0.6099(4) 0.03166(8) 0.0487(11) Uani 1 1 d . . .
O8 O 0.7136(10) -0.5637(10) 0.1260(3) 0.062(3) Uiso 0.40 1 d PU . .
O9 O 0.7861(6) -0.4269(6) 0.10350(13) 0.0163(14) Uiso 0.40 1 d PU . .
O8A O 0.9108(8) -0.1801(9) 0.2253(2) 0.018(2) Uiso 0.27 1 d PDU . .
O9A O 1.064(2) -0.186(3) 0.2197(7) 0.123(10) Uiso 0.27 1 d PDU . .
C1 C 0.6638(5) 0.0251(4) 0.04732(11) 0.0443(14) Uani 1 1 d U . .
C2 C 0.6638(5) -0.3615(4) 0.04720(11) 0.0432(14) Uani 1 1 d U . .
C11A C 0.6445(10) -0.0840(12) 0.0483(3) 0.042(3) Uani 0.60 1 d PDU A 1
C12A C 0.6704(8) -0.1177(7) 0.02665(18) 0.040(2) Uiso 0.60 1 d PDU A 1
C13A C 0.6706(8) -0.2109(7) 0.02681(18) 0.041(2) Uiso 0.60 1 d PDU A 1
C14A C 0.6461(10) -0.2701(9) 0.0488(2) 0.041(3) Uani 0.60 1 d PDU A 1
C15A C 0.6268(14) -0.2338(9) 0.0723(2) 0.077(4) Uani 0.60 1 d PDU A 1
C16A C 0.6277(14) -0.1392(10) 0.0727(3) 0.076(4) Uani 0.60 1 d PDU A 1
C17A C 0.611(2) -0.1016(14) 0.0963(3) 0.110(5) Uani 0.60 1 d PDU A 1
C18A C 0.590(3) -0.1577(16) 0.1188(4) 0.148(8) Uani 0.60 1 d PDU A 1
C19A C 0.583(3) -0.2558(16) 0.1180(4) 0.145(8) Uani 0.60 1 d PDU . 1
C20A C 0.611(2) -0.2877(13) 0.0959(3) 0.108(5) Uani 0.60 1 d PDU A 1
C11 C 0.6808(15) -0.0684(16) 0.0451(4) 0.043(4) Uani 0.40 1 d PDU A 2
C12 C 0.7844(13) -0.0586(11) 0.0412(3) 0.054(4) Uani 0.40 1 d PDU A 2
C13 C 0.7842(13) -0.1572(10) 0.0414(4) 0.056(4) Uani 0.40 1 d PDU A 2
C14 C 0.6798(12) -0.2516(14) 0.0448(4) 0.044(3) Uani 0.40 1 d PDU A 2
C15 C 0.5841(10) -0.2570(9) 0.0559(3) 0.046(3) Uani 0.40 1 d PDU A 2
C16 C 0.5835(11) -0.1589(10) 0.0562(3) 0.045(3) Uani 0.40 1 d PDU A 2
C17 C 0.515(2) -0.1509(17) 0.0764(5) 0.096(6) Uani 0.40 1 d PDU A 2
C18 C 0.432(3) -0.2344(17) 0.0922(6) 0.124(8) Uani 0.40 1 d PDU A 2
C19 C 0.434(3) -0.333(2) 0.0930(6) 0.126(9) Uani 0.40 1 d PDU . 2
C20 C 0.514(2) -0.3331(17) 0.0762(5) 0.091(5) Uani 0.40 1 d PDU A 2
C31 C 0.7658(10) -0.4696(10) 0.1236(3) 0.014(3) Uiso 0.30 1 d PU . .
C31A C 0.970(3) -0.207(3) 0.2146(8) 0.075(11) Uiso 0.20 1 d PDU . .
C32 C 0.847(2) -0.3908(19) 0.1441(4) 0.091(8) Uani 0.30 1 d PGU . 1
C33 C 0.837(2) -0.3036(18) 0.1444(5) 0.103(8) Uani 0.30 1 d PGU . 1
C34 C 0.863(2) -0.2427(17) 0.1663(5) 0.112(9) Uani 0.30 1 d PGU . 1
C35 C 0.900(2) -0.2691(18) 0.1878(4) 0.104(9) Uani 0.30 1 d PGU . 1
C36 C 0.910(2) -0.3564(19) 0.1875(4) 0.114(9) Uani 0.30 1 d PGU . 1
C37 C 0.883(2) -0.4172(18) 0.1656(4) 0.104(9) Uani 0.30 1 d PGU . 1
C38 C 0.893(4) -0.504(3) 0.1653(7) 0.115(14) Uani 0.07 1 d PGU . 1
C39 C 0.930(5) -0.531(4) 0.1868(9) 0.119(17) Uani 0.07 1 d PGU . 1
C40 C 0.956(5) -0.470(4) 0.2087(8) 0.129(18) Uani 0.07 1 d PGU . 1
C41 C 0.946(4) -0.383(3) 0.2090(5) 0.125(16) Uani 0.07 1 d PGU . 1
C32A C 0.776(3) -0.403(3) 0.1471(7) 0.089(12) Uani 0.20 1 d PGU . 2
C33A C 0.874(3) -0.317(3) 0.1479(8) 0.106(13) Uani 0.20 1 d PGU . 2
C34A C 0.901(2) -0.247(3) 0.1679(8) 0.111(13) Uani 0.20 1 d PGU . 2
C35A C 0.830(3) -0.263(3) 0.1870(7) 0.090(12) Uani 0.20 1 d PGU . 2
C36A C 0.732(2) -0.350(3) 0.1862(6) 0.099(13) Uani 0.20 1 d PGU . 2
C37A C 0.705(2) -0.420(3) 0.1662(6) 0.104(14) Uani 0.20 1 d PGU . 2
C38A C 0.607(3) -0.506(4) 0.1654(10) 0.12(3) Uani 0.05 1 d PGU . 2
C39A C 0.536(3) -0.522(5) 0.1846(12) 0.12(3) Uani 0.05 1 d PGU . 2
C40A C 0.563(4) -0.452(5) 0.2045(12) 0.10(2) Uiso 0.05 1 d PGU . 2
C41A C 0.661(4) -0.366(4) 0.2054(9) 0.10(2) Uani 0.05 1 d PGU . 2

loop_
_atom_site_aniso_label
_atom_site_aniso_U_11
_atom_site_aniso_U_22
_atom_site_aniso_U_33
_atom_site_aniso_U_23
_atom_site_aniso_U_13
_atom_site_aniso_U_12
Co2 0.0157(3) 0.0158(3) 0.0233(4) 0.0009(2) -0.0010(2) 0.0114(2)
Co1 0.0191(4) 0.0107(3) 0.0217(4) -0.0019(2) -0.0010(2) 0.0054(2)
Co3 0.0264(4) 0.0264(4) 0.0168(5) 0.000 0.000 0.0132(2)
O1 0.0174(14) 0.0129(14) 0.0210(15) 0.0045(12) 0.0032(11) 0.0068(12)
O2 0.0157(15) 0.0163(15) 0.0264(16) -0.0028(12) 0.0029(12) 0.0097(12)
O3 0.036(2) 0.0348(19) 0.0251(18) 0.0021(14) -0.0018(14) 0.0156(16)
O4 0.099(4) 0.032(2) 0.072(3) -0.024(2) -0.042(3) 0.045(3)
O5 0.085(3) 0.034(2) 0.052(2) -0.0129(18) -0.027(2) 0.047(2)
O6 0.041(2) 0.033(2) 0.070(3) -0.023(2) 0.018(2) -0.0123(19)
O7 0.032(2) 0.083(3) 0.053(2) 0.027(2) 0.0141(18) 0.045(2)
C1 0.074(4) 0.031(3) 0.044(3) -0.002(2) -0.004(3) 0.039(3)
C2 0.075(4) 0.026(3) 0.042(3) -0.002(2) -0.004(3) 0.035(3)
C11A 0.045(6) 0.037(6) 0.061(6) 0.003(5) 0.006(6) 0.032(6)
C14A 0.050(6) 0.018(5) 0.058(6) 0.007(4) 0.011(5) 0.019(5)
C15A 0.129(11) 0.045(6) 0.075(7) 0.015(5) 0.034(8) 0.056(7)
C16A 0.125(10) 0.058(7) 0.074(7) 0.015(5) 0.031(8) 0.067(7)
C17A 0.200(16) 0.096(10) 0.074(7) 0.011(7) 0.034(10) 0.104(11)
C18A 0.28(2) 0.126(13) 0.096(10) 0.036(9) 0.079(14) 0.144(15)
C19A 0.27(2) 0.112(12) 0.098(10) 0.043(9) 0.083(14) 0.126(14)
C20A 0.193(16) 0.078(9) 0.070(7) 0.015(7) 0.026(10) 0.082(10)
C11 0.082(9) 0.025(6) 0.042(8) -0.008(6) -0.012(8) 0.042(7)
C12 0.075(8) 0.031(6) 0.064(9) 0.005(7) 0.012(8) 0.034(6)
C13 0.079(8) 0.037(6) 0.068(10) 0.002(7) 0.007(8) 0.042(6)
C14 0.093(10) 0.026(5) 0.033(7) -0.004(6) -0.005(7) 0.043(6)
C15 0.051(6) 0.021(5) 0.077(8) -0.022(5) -0.045(5) 0.025(5)
C16 0.046(6) 0.022(5) 0.079(9) -0.020(5) -0.040(5) 0.025(5)
C17 0.125(14) 0.068(10) 0.110(14) 0.003(9) 0.028(10) 0.060(10)
C18 0.18(2) 0.092(14) 0.130(19) 0.031(13) 0.070(14) 0.092(14)
C19 0.18(2) 0.076(12) 0.136(19) 0.025(12) 0.065(14) 0.076(14)
C20 0.122(14) 0.067(10) 0.103(13) 0.017(9) 0.021(10) 0.060(10)
C32 0.130(18) 0.047(12) 0.068(12) -0.017(10) -0.020(13) 0.024(13)
C33 0.142(19) 0.056(12) 0.092(12) -0.035(10) -0.029(15) 0.035(13)
C34 0.14(2) 0.064(12) 0.094(13) -0.038(10) -0.012(15) 0.024(13)
C35 0.15(2) 0.054(13) 0.051(11) -0.020(11) 0.024(13) 0.008(14)
C36 0.16(2) 0.085(16) 0.064(12) -0.035(12) -0.012(16) 0.037(17)
C37 0.16(2) 0.080(16) 0.067(13) -0.036(11) -0.033(16) 0.053(16)
C38 0.18(4) 0.09(3) 0.08(3) -0.03(2) -0.05(3) 0.07(3)
C39 0.18(4) 0.10(3) 0.08(3) -0.05(3) -0.06(3) 0.07(3)
C40 0.18(4) 0.11(3) 0.08(3) -0.05(3) -0.04(3) 0.06(3)
C41 0.18(4) 0.10(3) 0.07(2) -0.05(2) -0.03(3) 0.05(3)
C32A 0.128(18) 0.051(15) 0.051(15) -0.023(13) 0.007(14) 0.017(14)
C33A 0.126(19) 0.067(16) 0.084(16) -0.040(13) -0.001(16) 0.018(15)
C34A 0.14(2) 0.061(15) 0.088(16) -0.039(13) 0.002(16) 0.017(16)
C35A 0.14(2) 0.048(15) 0.059(16) -0.018(13) -0.009(16) 0.033(15)
C36A 0.14(2) 0.080(19) 0.052(17) -0.035(14) 0.001(17) 0.033(17)
C37A 0.13(2) 0.073(19) 0.062(18) -0.037(15) 0.009(17) 0.018(17)
C38A 0.13(3) 0.09(3) 0.08(3) -0.04(3) 0.01(3) 0.01(2)
C39A 0.13(3) 0.11(3) 0.10(3) -0.02(3) 0.02(2) 0.04(3)
C41A 0.15(3) 0.08(3) 0.08(3) -0.01(2) 0.02(2) 0.07(2)

loop_
_atom_type_symbol
_atom_type_description
_atom_type_scat_dispersion_real
_atom_type_scat_dispersion_imag
_atom_type_scat_source
C C 0.0033 0.0016 'International Tables Vol C Tables 4.2.6.8 and 6.1.1.4'
H H 0.0000 0.0000 'International Tables Vol C Tables 4.2.6.8 and 6.1.1.4'
N N 0.0061 0.0033 'International Tables Vol C Tables 4.2.6.8 and 6.1.1.4'
O O 0.0106 0.0060 'International Tables Vol C Tables 4.2.6.8 and 6.1.1.4'
Co Co 0.3494 0.9721 'International Tables Vol C Tables 4.2.6.8 and 6.1.1.4'

loop_
_geom_angle_atom_site_label_1
_geom_angle_atom_site_label_2
_geom_angle_atom_site_label_3
_geom_angle
_geom_angle_site_symmetry_1
_geom_angle_site_symmetry_3
O1 Co2 O1 98.19(15) 2_535 .
O1 Co2 O7 90.37(16) 2_535 .
O1 Co2 O7 171.38(16) . .
O1 Co2 O5 171.44(16) 2_535 .
O1 Co2 O5 90.29(16) . .
O7 Co2 O5 81.1(2) . .
O1 Co2 O3 94.11(13) 2_535 .
O1 Co2 O3 94.04(13) . .
O7 Co2 O3 86.27(15) . .
O5 Co2 O3 86.38(15) . .
O1 Co2 O2 82.04(11) 2_535 .
O1 Co2 O2 82.03(11) . .
O7 Co2 O2 98.29(14) . .
O5 Co2 O2 98.11(14) . .
O3 Co2 O2 174.02(13) . .
O6 Co1 O9 80.3(2) . .
O6 Co1 O4 86.3(2) . .
O9 Co1 O4 80.4(2) . .
O6 Co1 O1 97.81(16) . .
O9 Co1 O1 177.2(2) . .
O4 Co1 O1 97.47(16) . .
O6 Co1 O2 94.42(18) . 3_755
O9 Co1 O2 98.0(2) . 3_755
O4 Co1 O2 178.10(18) . 3_755
O1 Co1 O2 84.17(11) . 3_755
O6 Co1 O2 177.67(18) . .
O9 Co1 O2 97.8(2) . .
O4 Co1 O2 94.69(18) . .
O1 Co1 O2 84.15(11) . .
O2 Co1 O2 84.50(15) 3_755 .
O6 Co1 O8A 96.4(3) . 13_645
O9 Co1 O8A 22.0(3) . 13_645
O4 Co1 O8A 96.3(3) . 13_645
O1 Co1 O8A 160.8(3) . 13_645
O2 Co1 O8A 81.9(3) 3_755 13_645
O2 Co1 O8A 81.4(3) . 13_645
O6 Co1 Co3 130.14(17) . .
O9 Co1 Co3 75.9(2) . .
O4 Co1 Co3 130.56(17) . .
O1 Co1 Co3 106.92(8) . .
O2 Co1 Co3 47.79(8) 3_755 .
O2 Co1 Co3 47.79(8) . .
O8A Co1 Co3 53.9(3) 13_645 .
O8 Co3 O8 71.6(6) 3_755 2_535
O8 Co3 O8 71.6(6) 3_755 .
O8 Co3 O8 71.6(6) 2_535 .
O8 Co3 O2 103.4(4) 3_755 2_535
O8 Co3 O2 100.7(4) 2_535 2_535
O8 Co3 O2 171.7(4) . 2_535
O8 Co3 O2 100.7(4) 3_755 3_755
O8 Co3 O2 171.7(4) 2_535 3_755
O8 Co3 O2 103.4(4) . 3_755
O2 Co3 O2 83.89(12) 2_535 3_755
O8 Co3 O2 171.7(4) 3_755 .
O8 Co3 O2 103.4(4) 2_535 .
O8 Co3 O2 100.7(4) . .
O2 Co3 O2 83.89(12) 2_535 .
O2 Co3 O2 83.89(12) 3_755 .
O8 Co3 O8A 35.0(5) 3_755 15_435
O8 Co3 O8A 98.2(5) 2_535 15_435
O8 Co3 O8A 101.2(5) . 15_435
O2 Co3 O8A 76.4(3) 2_535 15_435
O2 Co3 O8A 76.0(3) 3_755 15_435
O2 Co3 O8A 153.1(3) . 15_435
O8 Co3 O8A 101.2(5) 3_755 14
O8 Co3 O8A 35.0(5) 2_535 14
O8 Co3 O8A 98.2(5) . 14
O2 Co3 O8A 76.0(3) 2_535 14
O2 Co3 O8A 153.1(3) 3_755 14
O2 Co3 O8A 76.4(3) . 14
O8A Co3 O8A 115.4(2) 15_435 14
O8 Co3 O8A 98.2(5) 3_755 13_645
O8 Co3 O8A 101.2(5) 2_535 13_645
O8 Co3 O8A 35.0(5) . 13_645
O2 Co3 O8A 153.1(3) 2_535 13_645
O2 Co3 O8A 76.4(3) 3_755 13_645
O2 Co3 O8A 76.0(3) . 13_645
O8A Co3 O8A 115.4(2) 15_435 13_645
O8A Co3 O8A 115.4(2) 14 13_645
O8 Co3 Co1 81.8(4) 3_755 3_755
O8 Co3 Co1 132.0(4) 2_535 3_755
O8 Co3 Co1 135.9(4) . 3_755
O2 Co3 Co1 47.42(8) 2_535 3_755
O2 Co3 Co1 47.43(8) 3_755 3_755
O2 Co3 Co1 106.31(9) . 3_755
O8A Co3 Co1 46.8(3) 15_435 3_755
O8A Co3 Co1 121.5(3) 14 3_755
O8A Co3 Co1 122.0(3) 13_645 3_755
O8 Co3 Co1 135.9(4) 3_755 2_535
O8 Co3 Co1 81.8(4) 2_535 2_535
O8 Co3 Co1 132.0(4) . 2_535
O2 Co3 Co1 47.43(8) 2_535 2_535
O2 Co3 Co1 106.31(9) 3_755 2_535
O2 Co3 Co1 47.42(8) . 2_535
O8A Co3 Co1 122.0(3) 15_435 2_535
O8A Co3 Co1 46.8(3) 14 2_535
O8A Co3 Co1 121.5(3) 13_645 2_535
Co1 Co3 Co1 91.49(3) 3_755 2_535
O8 Co3 Co1 132.0(4) 3_755 .
O8 Co3 Co1 135.9(4) 2_535 .
O8 Co3 Co1 81.8(4) . .
O2 Co3 Co1 106.31(9) 2_535 .
O2 Co3 Co1 47.42(8) 3_755 .
O2 Co3 Co1 47.43(8) . .
O8A Co3 Co1 121.5(3) 15_435 .
O8A Co3 Co1 122.0(3) 14 .
O8A Co3 Co1 46.8(3) 13_645 .
Co1 Co3 Co1 91.49(3) 3_755 .
Co1 Co3 Co1 91.49(3) 2_535 .
Co2 O1 Co2 141.64(15) 3_755 .
Co2 O1 Co1 94.11(12) 3_755 .
Co2 O1 Co1 94.14(12) . .
Co2 O1 H1 106(3) 3_755 .
Co2 O1 H1 105(3) . .
Co1 O1 H1 113(4) . .
Co1 O2 Co1 151.23(15) 2_535 .
Co1 O2 Co3 84.79(11) 2_535 .
Co1 O2 Co3 84.78(11) . .
Co1 O2 Co2 86.42(11) 2_535 .
Co1 O2 Co2 86.44(11) . .
Co3 O2 Co2 144.02(14) . .
Co1 O2 H2 103(3) 2_535 .
Co1 O2 H2 106(3) . .
Co3 O2 H2 112(4) . .
Co2 O2 H2 104(4) . .
C2 O4 Co1 127.3(4) . .
C2 O5 Co2 128.5(4) . .
C1 O6 Co1 127.3(4) 2_645 .
C1 O7 Co2 128.3(4) 3_655 .
C31 O8 O8A 37.4(8) . 13_645
C31 O8 C31A 41.2(14) . 13_645
O8A O8 C31A 46.5(11) 13_645 13_645
C31 O8 Co3 126.4(11) . .
O8A O8 Co3 89.1(8) 13_645 .
C31A O8 Co3 112.4(15) 13_645 .
O8A O9 C31 45.3(11) 13_645 .
O8A O9 C31A 62.7(17) 13_645 13_645
C31 O9 C31A 51.2(18) . 13_645
O8A O9 Co1 86.8(10) 13_645 .
C31 O9 Co1 132.1(9) . .
C31A O9 Co1 115.1(16) 13_645 .
O9 O8A C31 91.8(16) 13_645 13_645
O9 O8A C31A 83(2) 13_645 .
C31 O8A C31A 62(2) 13_645 .
O9 O8A O8 153.6(15) 13_645 13_645
C31 O8A O8 62.0(13) 13_645 13_645
C31A O8A O8 82(2) . 13_645
O9 O8A Co1 71.2(10) 13_645 13_645
C31 O8A Co1 162.9(15) 13_645 13_645
C31A O8A Co1 116(2) . 13_645
O8 O8A Co1 135.1(9) 13_645 13_645
O9 O8A Co3 150.5(13) 13_645 13_645
C31 O8A Co3 117.7(14) 13_645 13_645
C31A O8A Co3 111(2) . 13_645
O8 O8A Co3 55.8(7) 13_645 13_645
Co1 O8A Co3 79.3(4) 13_645 13_645
O7 C1 O6 125.5(5) 2_545 3_765
O7 C1 C11A 114.4(8) 2_545 .
O6 C1 C11A 119.7(8) 3_765 .
O7 C1 C11 121.1(9) 2_545 .
O6 C1 C11 112.4(9) 3_765 .
C11A C1 C11 18.8(8) . .
O5 C2 O4 125.7(5) . .
O5 C2 C14A 115.9(7) . .
O4 C2 C14A 118.0(7) . .
O5 C2 C14 120.7(9) . .
O4 C2 C14 112.6(9) . .
C14A C2 C14 18.1(7) . .
C12A C11A C16A 120.4(11) . .
C12A C11A C1 115.8(11) . .
C16A C11A C1 121.5(11) . .
C11A C12A C13A 120.4(10) . .
C14A C13A C12A 120.8(9) . .
C13A C14A C15A 120.6(11) . .
C13A C14A C2 114.9(9) . .
C15A C14A C2 123.3(10) . .
C16A C15A C20A 118.1(11) . .
C16A C15A C14A 119.4(10) . .
C20A C15A C14A 122.5(11) . .
C15A C16A C17A 119.6(12) . .
C15A C16A C11A 117.8(11) . .
C17A C16A C11A 122.7(10) . .
C18A C17A C16A 121.5(14) . .
C17A C18A C19A 118.7(15) . .
C20A C19A C18A 119.9(15) . .
C20A C19A C40 84(3) . 13_645
C18A C19A C40 88(2) . 13_645
C19A C20A C15A 121.3(14) . .
C12 C11 C16 128.5(15) . .
C12 C11 C1 123.5(14) . .
C16 C11 C1 105.0(11) . .
C13 C12 C11 114.7(14) . .
C12 C13 C14 114.9(14) . .
C13 C14 C15 127.5(14) . .
C13 C14 C2 123.0(13) . .
C15 C14 C2 106.0(11) . .
C16 C15 C14 115.4(13) . .
C16 C15 C20 113.3(14) . .
C14 C15 C20 125.7(14) . .
C15 C16 C17 115.3(15) . .
C15 C16 C11 113.8(13) . .
C17 C16 C11 125.3(13) . .
C18 C17 C16 129.0(18) . .
C19 C18 C17 115(2) 2_545 .
C19 C18 C19 122(3) 2_545 .
C17 C18 C19 115(2) . .
C20 C19 C18 113(2) . 3_655
C20 C19 C18 114(2) . .
C18 C19 C18 118(3) 3_655 .
C19 C20 C15 131.3(18) . .
O8A C31 C31A 78(2) 13_645 13_645
O8A C31 O9 42.9(10) 13_645 .
C31A C31 O9 75(2) 13_645 .
O8A C31 O8 80.6(15) 13_645 .
C31A C31 O8 94(2) 13_645 .
O9 C31 O8 123.5(14) . .
O8A C31 C32A 155(3) 13_645 .
C31A C31 C32A 84(3) 13_645 .
O9 C31 C32A 116(2) . .
O8 C31 C32A 117.5(19) . .
O8A C31 C35 148.4(19) 13_645 13_645
C31A C31 C35 77(2) 13_645 13_645
O9 C31 C35 111.3(16) . 13_645
O8 C31 C35 119.9(17) . 13_645
C32A C31 C35 8(2) . 13_645
O8A C31 C35A 152(2) 13_645 13_645
C31A C31 C35A 117(3) 13_645 13_645
O9 C31 C35A 115(2) . 13_645
O8 C31 C35A 119(2) . 13_645
C32A C31 C35A 34(3) . 13_645
C35 C31 C35A 40.9(14) 13_645 13_645
O8A C31 C32 144.7(19) 13_645 .
C31A C31 C32 117(2) 13_645 .
O9 C31 C32 107.2(14) . .
O8 C31 C32 126.1(15) . .
C32A C31 C32 37.1(17) . .
C35 C31 C32 42.7(19) 13_645 .
C35A C31 C32 7(2) 13_645 .
C31 C31A O8A 40.4(10) 13_645 .
C31 C31A O9A 162(4) 13_645 .
O8A C31A O9A 133(3) . .
C31 C31A O9 53.8(13) 13_645 13_645
O8A C31A O9 34.4(9) . 13_645
O9A C31A O9 133(4) . 13_645
C31 C31A C35 62(2) 13_645 .
O8A C31A C35 101(2) . .
O9A C31A C35 126(3) . .
O9 C31A C35 93(2) 13_645 .
C31 C31A O8 44.9(16) 13_645 13_645
O8A C31A O8 51.5(14) . 13_645
O9A C31A O8 117(3) . 13_645
O9 C31A O8 84.1(12) 13_645 13_645
C35 C31A O8 89(2) . 13_645
C31 C31A C32A 57(2) 13_645 13_645
O8A C31A C32A 96(2) . 13_645
O9A C31A C32A 131(3) . 13_645
O9 C31A C32A 90(2) 13_645 13_645
C35 C31A C32A 5.9(18) . 13_645
O8 C31A C32A 83(2) 13_645 13_645
C35 C32 C34 67(3) 13_645 13_645
C35 C32 C33 59(3) 13_645 .
C34 C32 C33 94(2) 13_645 .
C35 C32 C37 117(4) 13_645 .
C34 C32 C37 50(2) 13_645 .
C33 C32 C37 120.0 . .
C35 C32 C31 66.8(14) 13_645 .
C34 C32 C31 106(2) 13_645 .
C33 C32 C31 107.4(14) . .
C37 C32 C31 126.1(14) . .
C36 C33 C35 70(3) 13_645 13_645
C36 C33 C34 87(3) 13_645 .
C35 C33 C34 120(3) 13_645 .
C36 C33 C32 121(3) 13_645 .
C35 C33 C32 51(3) 13_645 .
C34 C33 C32 120.0 . .
C36 C33 C37 48(2) 13_645 13_645
C35 C33 C37 99(4) 13_645 13_645
C34 C33 C37 38(2) . 13_645
C32 C33 C37 134(3) . 13_645
C36 C33 C34 96(4) 13_645 13_645
C35 C33 C34 43.5(14) 13_645 13_645
C34 C33 C34 88.1(14) . 13_645
C32 C33 C34 41.9(17) . 13_645
C37 C33 C34 92(2) 13_645 13_645
C37 C34 C32 67(4) 13_645 13_645
C37 C34 C33 93(4) 13_645 .
C32 C34 C33 124.6(15) 13_645 .
C37 C34 C35 117(4) 13_645 .
C32 C34 C35 50.1(16) 13_645 .
C33 C34 C35 120.0 . .
C37 C34 C36 52(2) 13_645 13_645
C32 C34 C36 101(3) 13_645 13_645
C33 C34 C36 41(2) . 13_645
C35 C34 C36 134(3) . 13_645
C37 C34 C33 96(4) 13_645 13_645
C32 C34 C33 43.9(12) 13_645 13_645
C33 C34 C33 91.9(14) . 13_645
C35 C34 C33 39.0(18) . 13_645
C36 C34 C33 95(2) 13_645 13_645
C32 C35 C33 70(2) 13_645 13_645
C32 C35 C36 121(2) 13_645 .
C33 C35 C36 51(3) 13_645 .
C32 C35 C34 63(2) 13_645 .
C33 C35 C34 97(3) 13_645 .
C36 C35 C34 120.0 . .
C32 C35 C31 70.5(17) 13_645 13_645
C33 C35 C31 117(2) 13_645 13_645
C36 C35 C31 133.5(16) . 13_645
C34 C35 C31 105.4(16) . 13_645
C32 C35 C31A 109(2) 13_645 .
C33 C35 C31A 121(3) 13_645 .
C36 C35 C31A 101.3(18) . .
C34 C35 C31A 136.4(19) . .
C31 C35 C31A 40.5(10) 13_645 .
C33 C36 C35 59(3) 13_645 .
C33 C36 C37 93(3) 13_645 .
C35 C36 C37 120.0 . .
C33 C36 C41 117(2) 13_645 .
C35 C36 C41 120.0 . .
C37 C36 C41 120.0 . .
C33 C36 C34 52.2(17) 13_645 13_645
C35 C36 C34 93.2(17) . 13_645
C37 C36 C34 41.1(19) . 13_645
C41 C36 C34 134.2(15) . 13_645
C34 C37 C38 121.0(19) 13_645 .
C34 C37 C36 87(2) 13_645 .
C38 C37 C36 120.0 . .
C34 C37 C32 63(3) 13_645 .
C38 C37 C32 120.0 . .
C36 C37 C32 120.0 . .
C34 C37 C33 48.3(16) 13_645 13_645
C38 C37 C33 134.0(15) . 13_645
C36 C37 C33 38(2) . 13_645
C32 C37 C33 95.1(19) . 13_645
C39 C38 C37 120.0 . .
C38 C39 C40 120.0 . .
C41 C40 C39 120.0 . .
C41 C40 C19A 97.5(19) . 13_645
C39 C40 C19A 113(2) . 13_645
C40 C41 C36 120.0 . .
C35A C32A C34A 94(9) 13_645 13_645
C35A C32A C33A 54(5) 13_645 .
C34A C32A C33A 99(4) 13_645 .
C35A C32A C37A 135(7) 13_645 .
C34A C32A C37A 41(4) 13_645 .
C33A C32A C37A 120.0 . .
C35A C32A C31 75(3) 13_645 .
C34A C32A C31 132(5) 13_645 .
C33A C32A C31 110(2) . .
C37A C32A C31 130(2) . .
C35A C32A C31A 113(4) 13_645 13_645
C34A C32A C31A 134(5) 13_645 13_645
C33A C32A C31A 127(2) . 13_645
C37A C32A C31A 104(2) . 13_645
C31 C32A C31A 38.9(11) . 13_645
C36A C33A C35A 85(7) 13_645 13_645
C36A C33A C32A 126(7) 13_645 .
C35A C33A C32A 41(4) 13_645 .
C36A C33A C34A 97(6) 13_645 .
C35A C33A C34A 135(5) 13_645 .
C32A C33A C34A 120.0 . .
C36A C33A C37A 61(4) 13_645 13_645
C35A C33A C37A 125(9) 13_645 13_645
C32A C33A C37A 142(4) . 13_645
C34A C33A C37A 35(3) . 13_645
C36A C33A C34A 119(9) 13_645 13_645
C35A C33A C34A 50(3) 13_645 13_645
C32A C33A C34A 32(2) . 13_645
C34A C33A C34A 93.4(18) . 13_645
C37A C33A C34A 110(5) 13_645 13_645
C37A C34A C32A 94(9) 13_645 13_645
C37A C34A C33A 83(6) 13_645 .
C32A C34A C33A 126(3) 13_645 .
C37A C34A C35A 135(7) 13_645 .
C32A C34A C35A 41(3) 13_645 .
C33A C34A C35A 120.0 . .
C37A C34A C36A 52(4) 13_645 13_645
C32A C34A C36A 120(7) 13_645 13_645
C33A C34A C36A 31(3) . 13_645
C35A C34A C36A 140(3) . 13_645
C37A C34A C33A 119(8) 13_645 13_645
C32A C34A C33A 49(3) 13_645 13_645
C33A C34A C33A 86.6(18) . 13_645
C35A C34A C33A 38(2) . 13_645
C36A C34A C33A 102(4) 13_645 13_645
C32A C35A C33A 85(5) 13_645 13_645
C32A C35A C36A 126(4) 13_645 .
C33A C35A C36A 41(3) 13_645 .
C32A C35A C34A 45(4) 13_645 .
C33A C35A C34A 92(3) 13_645 .
C36A C35A C34A 120.0 . .
C32A C35A C31 71(3) 13_645 13_645
C33A C35A C31 125(5) 13_645 13_645
C36A C35A C31 133(2) . 13_645
C34A C35A C31 102(2) . 13_645
C33A C36A C35A 54(4) 13_645 .
C33A C36A C37A 83(3) 13_645 .
C35A C36A C37A 120.0 . .
C33A C36A C41A 135(4) 13_645 .
C35A C36A C41A 120.0 . .
C37A C36A C41A 120.0 . .
C33A C36A C34A 52(3) 13_645 13_645
C35A C36A C34A 95(2) . 13_645
C37A C36A C34A 31(2) . 13_645
C41A C36A C34A 140(2) . 13_645
C34A C37A C38A 126(4) 13_645 .
C34A C37A C36A 97(4) 13_645 .
C38A C37A C36A 120.0 . .
C34A C37A C32A 45(5) 13_645 .
C38A C37A C32A 120.0 . .
C36A C37A C32A 120.0 . .
C34A C37A C33A 61(3) 13_645 13_645
C38A C37A C33A 142(2) . 13_645
C36A C37A C33A 35(2) . 13_645
C32A C37A C33A 92(2) . 13_645
C37A C38A C39A 120.0 . .
C38A C39A C40A 120.0 . .
C41A C40A C39A 120.0 . .
C40A C41A C36A 120.0 . .

loop_
_geom_bond_atom_site_label_1
_geom_bond_atom_site_label_2
_geom_bond_distance
_geom_bond_site_symmetry_2
Co2 O1 2.054(3) 2_535
Co2 O1 2.055(3) .
Co2 O7 2.090(4) .
Co2 O5 2.092(4) .
Co2 O3 2.109(4) .
Co2 O2 2.261(3) .
Co1 O6 2.048(4) .
Co1 O9 2.049(7) .
Co1 O4 2.049(4) .
Co1 O1 2.077(3) .
Co1 O2 2.155(3) 3_755
Co1 O2 2.155(3) .
Co1 O8A 2.161(12) 13_645
Co1 Co3 2.9143(9) .
Co3 O8 1.983(13) 3_755
Co3 O8 1.983(13) 2_535
Co3 O8 1.983(13) .
Co3 O2 2.168(3) 2_535
Co3 O2 2.168(3) 3_755
Co3 O2 2.168(3) .
Co3 O8A 2.396(12) 15_435
Co3 O8A 2.396(12) 14
Co3 O8A 2.396(12) 13_645
Co3 Co1 2.9143(9) 3_755
Co3 Co1 2.9143(9) 2_535
O1 Co2 2.054(3) 3_755
O1 H1 0.850(19) .
O2 Co1 2.155(3) 2_535
O2 H2 0.836(19) .
O4 C2 1.253(8) .
O5 C2 1.225(7) .
O6 C1 1.255(7) 2_645
O7 C1 1.237(7) 3_655
O8 C31 1.231(19) .
O8 O8A 1.375(18) 13_645
O8 C31A 1.74(4) 13_645
O9 O8A 0.810(11) 13_645
O9 C31 1.190(16) .
O9 C31A 1.42(3) 13_645
O8A O9 0.810(11) 13_645
O8A C31 0.846(15) 13_645
O8A C31A 1.275(18) .
O8A O8 1.375(18) 13_645
O8A Co1 2.161(12) 13_645
O8A Co3 2.396(12) 13_645
O9A C31A 1.311(19) .
C1 O7 1.237(7) 2_545
C1 O6 1.255(8) 3_765
C1 C11A 1.512(16) .
C1 C11 1.549(19) .
C2 C14A 1.524(15) .
C2 C14 1.55(2) .
C11A C12A 1.371(12) .
C11A C16A 1.47(2) .
C12A C13A 1.399(10) .
C13A C14A 1.384(12) .
C14A C15A 1.431(12) .
C15A C16A 1.414(11) .
C15A C20A 1.425(12) .
C16A C17A 1.427(12) .
C17A C18A 1.392(13) .
C18A C19A 1.421(13) .
C19A C20A 1.390(13) .
C19A C40 1.70(8) 13_645
C11 C12 1.499(14) .
C11 C16 1.53(3) .
C12 C13 1.478(12) .
C13 C14 1.508(14) .
C14 C15 1.512(13) .
C15 C16 1.475(12) .
C15 C20 1.526(14) .
C16 C17 1.521(14) .
C17 C18 1.495(15) .
C18 C19 1.49(4) 2_545
C18 C19 1.497(15) .
C19 C20 1.491(15) .
C19 C18 1.49(4) 3_655
C31 O8A 0.846(15) 13_645
C31 C31A 1.15(3) 13_645
C31 C32A 1.53(3) .
C31 C35 1.57(3) 13_645
C31 C35A 1.57(5) 13_645
C31 C32 1.61(2) .
C31A C31 1.15(3) 13_645
C31A O9 1.42(3) 13_645
C31A C35 1.72(4) .
C31A O8 1.74(4) 13_645
C31A C32A 1.82(5) 13_645
C32 C35 1.16(6) 13_645
C32 C34 1.34(6) 13_645
C32 C33 1.3900 .
C32 C37 1.3900 .
C33 C36 1.16(6) 13_645
C33 C35 1.27(5) 13_645
C33 C34 1.3900 .
C33 C37 1.86(6) 13_645
C33 C34 2.00(5) 13_645
C34 C37 1.16(6) 13_645
C34 C32 1.34(4) 13_645
C34 C35 1.3900 .
C34 C36 1.76(5) 13_645
C34 C33 2.00(5) 13_645
C35 C32 1.16(3) 13_645
C35 C33 1.27(5) 13_645
C35 C36 1.3900 .
C35 C31 1.57(2) 13_645
C36 C33 1.16(6) 13_645
C36 C37 1.3900 .
C36 C41 1.3900 .
C36 C34 1.76(4) 13_645
C37 C34 1.16(5) 13_645
C37 C38 1.3900 .
C37 C33 1.86(4) 13_645
C38 C39 1.3900 .
C39 C40 1.3900 .
C40 C41 1.3900 .
C40 C19A 1.70(7) 13_645
C32A C35A 0.92(8) 13_645
C32A C34A 0.99(8) 13_645
C32A C33A 1.3900 .
C32A C37A 1.3900 .
C32A C31A 1.82(5) 13_645
C33A C36A 0.92(8) 13_645
C33A C35A 1.13(8) 13_645
C33A C34A 1.3900 .
C33A C37A 1.57(8) 13_645
C33A C34A 1.83(7) 13_645
C34A C37A 0.92(8) 13_645
C34A C32A 0.99(7) 13_645
C34A C35A 1.3900 .
C34A C36A 1.75(7) 13_645
C34A C33A 1.83(7) 13_645
C35A C32A 0.92(5) 13_645
C35A C33A 1.13(7) 13_645
C35A C36A 1.3900 .
C35A C31 1.57(3) 13_645
C36A C33A 0.92(7) 13_645
C36A C37A 1.3900 .
C36A C41A 1.3900 .
C36A C34A 1.75(5) 13_645
C37A C34A 0.92(7) 13_645
C37A C38A 1.3900 .
C37A C33A 1.57(6) 13_645
C38A C39A 1.3900 .
C39A C40A 1.3900 .
C40A C41A 1.3900 .

loop_
_platon_squeeze_void_nr
_platon_squeeze_void_average_x
_platon_squeeze_void_average_y
_platon_squeeze_void_average_z
_platon_squeeze_void_volume
_platon_squeeze_void_count_electrons
_platon_squeeze_void_content
1 0.000 0.000 0.000 225 59 ' '
2 0.000 0.000 0.370 12 11 ' '
3 0.000 0.000 0.500 152 19 ' '
4 0.000 0.000 0.630 12 11 ' '
5 0.333 0.667 0.167 151 19 ' '
6 0.333 0.667 0.667 227 60 ' '
7 0.333 0.666 0.297 12 11 ' '
8 0.333 0.667 0.037 13 12 ' '
9 0.667 0.333 0.833 151 19 ' '
10 0.667 0.333 0.333 227 60 ' '
11 0.666 0.333 0.963 12 11 ' '
12 0.666 0.333 0.703 12 11 ' '
